data_7058528
loop_
_publ_author_name
'Beleag\(a, Anca'
'Denes, Eleonora'
'Silvestru, Cristian'
'Silvestru, Anca'

_publ_section_title
;
 Experimental evidence for hypercoordination in triorganotelluronium
 halides with 2-(Me2NCH2)C6H4 groups
;
_journal_issue 29
_journal_name_full 'New Journal of Chemistry'
_journal_page_first 11585
_journal_paper_doi 10.1039/C9NJ02530H
_journal_volume 43
_journal_year 2019
_chemical_formula_moiety 'C24 H29 N2 Te, I '
_chemical_formula_sum 'C24 H29 I N2 Te'
_chemical_formula_weight 599.99
_space_group_crystal_system monoclinic
_space_group_IT_number 14
_space_group_name_Hall '-P 2yn'
_space_group_name_H-M_alt 'P 1 21/n 1'
_symmetry_space_group_name_Hall '-P 2yn'
_symmetry_space_group_name_H-M 'P 1 21/n 1'
_atom_sites_solution_hydrogens geom
_audit_creation_method SHELXL-2018/3
_audit_update_record
;
2019-04-25 deposited with the CCDC.    2019-06-21 downloaded from the CCDC.
;
_cell_angle_alpha 90
_cell_angle_beta 110.8820(10)
_cell_angle_gamma 90
_cell_formula_units_Z 4
_cell_length_a 15.6120(12)
_cell_length_b 10.4144(8)
_cell_length_c 16.0155(12)
_cell_measurement_reflns_used 6791
_cell_measurement_temperature 297(2)
_cell_measurement_theta_max 26.01
_cell_measurement_theta_min 2.27
_cell_volume 2432.9(3)
_computing_cell_refinement 'Bruker SMART'
_computing_data_collection 'Bruker SMART'
_computing_data_reduction 'Bruker SAINT'
_computing_structure_refinement 'SHELXL-2018/3 (Sheldrick, 2018)'
_computing_structure_solution 'Bruker SHELXTL'
_diffrn_ambient_temperature 297(2)
_diffrn_measured_fraction_theta_full 1.000
_diffrn_measured_fraction_theta_max 0.999
_diffrn_measurement_device_type 'CCD area detector'
_diffrn_measurement_method 'phi and omega scans'
_diffrn_radiation_monochromator graphite
_diffrn_radiation_source 'fine-focus sealed tube'
_diffrn_radiation_type MoK\a
_diffrn_radiation_wavelength 0.71073
_diffrn_reflns_av_R_equivalents 0.0315
_diffrn_reflns_av_unetI/netI 0.0288
_diffrn_reflns_Laue_measured_fraction_full 1.000
_diffrn_reflns_Laue_measured_fraction_max 0.999
_diffrn_reflns_limit_h_max 19
_diffrn_reflns_limit_h_min -19
_diffrn_reflns_limit_k_max 13
_diffrn_reflns_limit_k_min -13
_diffrn_reflns_limit_l_max 20
_diffrn_reflns_limit_l_min -19
_diffrn_reflns_number 19053
_diffrn_reflns_point_group_measured_fraction_full 1.000
_diffrn_reflns_point_group_measured_fraction_max 0.999
_diffrn_reflns_theta_full 25.242
_diffrn_reflns_theta_max 26.370
_diffrn_reflns_theta_min 2.271
_exptl_absorpt_coefficient_mu 2.503
_exptl_absorpt_correction_T_max 0.549
_exptl_absorpt_correction_T_min 0.489
_exptl_absorpt_correction_type multi-scan
_exptl_absorpt_process_details 'Bruker, 2001.'
_exptl_crystal_colour yellow
_exptl_crystal_density_diffrn 1.638
_exptl_crystal_description block
_exptl_crystal_F_000 1168
_exptl_crystal_size_max 0.300
_exptl_crystal_size_mid 0.250
_exptl_crystal_size_min 0.240
_refine_diff_density_max 0.810
_refine_diff_density_min -0.739
_refine_diff_density_rms 0.085
_refine_ls_extinction_method none
_refine_ls_goodness_of_fit_ref 1.208
_refine_ls_hydrogen_treatment constr
_refine_ls_matrix_type full
_refine_ls_number_parameters 257
_refine_ls_number_reflns 4959
_refine_ls_number_restraints 0
_refine_ls_restrained_S_all 1.208
_refine_ls_R_factor_all 0.0454
_refine_ls_R_factor_gt 0.0407
_refine_ls_shift/su_max 0.001
_refine_ls_shift/su_mean 0.000
_refine_ls_structure_factor_coef Fsqd
_refine_ls_weighting_details 'w=1/[\s^2^(Fo^2^)+(0.0257P)^2^+3.2604P] where P=(Fo^2^+2Fc^2^)/3'
_refine_ls_weighting_scheme calc
_refine_ls_wR_factor_gt 0.0820
_refine_ls_wR_factor_ref 0.0839
_reflns_Friedel_coverage 0.000
_reflns_number_gt 4588
_reflns_number_total 4959
_reflns_threshold_expression 'I > 2\s(I)'
_cod_data_source_file c9nj02530h2.cif
_cod_data_source_block 262RICH
_cod_depositor_comments 'Adding full bibliography for 7058527--7058534.cif.'
_cod_database_code 7058528
_shelx_shelxl_version_number 2018/3
_shelx_space_group_comment
;
The symmetry employed for this shelxl refinement is uniquely defined
by the following loop, which should always be used as a source of
symmetry information in preference to the above space-group names.
They are only intended as comments.
;
_shelx_estimated_absorpt_t_min 0.521
_shelx_estimated_absorpt_t_max 0.585

loop_
_space_group_symop_operation_xyz
'x, y, z'
'-x+1/2, y+1/2, -z+1/2'
'-x, -y, -z'
'x-1/2, -y-1/2, z-1/2'

loop_
_atom_site_label
_atom_site_type_symbol
_atom_site_fract_x
_atom_site_fract_y
_atom_site_fract_z
_atom_site_U_iso_or_equiv
_atom_site_adp_type
_atom_site_occupancy
_atom_site_site_symmetry_order
_atom_site_calc_flag
_atom_site_refinement_flags_posn
_atom_site_refinement_flags_adp
C10 C 0.5177(3) 0.2341(4) 0.2667(3) 0.0412(9) Uani 1 1 d . .
C11 C 0.5158(3) 0.1249(4) 0.2167(3) 0.0456(10) Uani 1 1 d . .
C12 C 0.5549(3) 0.0125(5) 0.2621(4) 0.0627(14) Uani 1 1 d . .
H12 H 0.554080 -0.062230 0.230005 0.075 Uiso 1 1 calc R U
C13 C 0.5945(4) 0.0117(6) 0.3537(5) 0.0758(18) Uani 1 1 d . .
H13 H 0.621359 -0.063219 0.383120 0.091 Uiso 1 1 calc R U
C14 C 0.5948(4) 0.1205(6) 0.4021(4) 0.0708(16) Uani 1 1 d . .
H14 H 0.620974 0.118629 0.464171 0.085 Uiso 1 1 calc R U
C15 C 0.5566(3) 0.2323(5) 0.3593(3) 0.0560(12) Uani 1 1 d . .
H15 H 0.556797 0.306085 0.392062 0.067 Uiso 1 1 calc R U
C16 C 0.4748(3) 0.1275(5) 0.1162(3) 0.0542(12) Uani 1 1 d . .
H16A H 0.517894 0.166172 0.092500 0.065 Uiso 1 1 calc R U
H16B H 0.462680 0.040443 0.093511 0.065 Uiso 1 1 calc R U
C18 C 0.3151(3) 0.1286(5) 0.0991(4) 0.0648(14) Uani 1 1 d . .
H18A H 0.260479 0.180061 0.080659 0.097 Uiso 1 1 calc R U
H18B H 0.331440 0.106290 0.161022 0.097 Uiso 1 1 calc R U
H18C H 0.304287 0.051786 0.063760 0.097 Uiso 1 1 calc R U
C17 C 0.3655(4) 0.2426(6) -0.0057(3) 0.0729(16) Uani 1 1 d . .
H17A H 0.357920 0.168713 -0.043534 0.109 Uiso 1 1 calc R U
H17B H 0.413585 0.295839 -0.010870 0.109 Uiso 1 1 calc R U
H17C H 0.309330 0.290444 -0.023580 0.109 Uiso 1 1 calc R U
C1 C 0.5284(3) 0.5301(4) 0.3102(3) 0.0490(11) Uani 1 1 d . .
C6 C 0.4721(4) 0.5968(5) 0.3439(4) 0.0675(14) Uani 1 1 d . .
H6 H 0.408799 0.588815 0.317734 0.081 Uiso 1 1 calc R U
C5 C 0.5105(6) 0.6761(6) 0.4175(4) 0.087(2) Uani 1 1 d . .
H5 H 0.472967 0.720395 0.441521 0.104 Uiso 1 1 calc R U
C4 C 0.6024(6) 0.6886(6) 0.4540(4) 0.092(2) Uani 1 1 d . .
H4 H 0.627610 0.741014 0.503744 0.111 Uiso 1 1 calc R U
C3 C 0.6594(5) 0.6261(6) 0.4195(4) 0.0784(19) Uani 1 1 d . .
H3 H 0.722427 0.638454 0.444573 0.094 Uiso 1 1 calc R U
C2 C 0.6230(4) 0.5440(5) 0.3469(3) 0.0607(13) Uani 1 1 d . .
C7 C 0.6884(3) 0.4650(6) 0.3174(4) 0.0703(16) Uani 1 1 d . .
H7A H 0.744006 0.514113 0.327446 0.084 Uiso 1 1 calc R U
H7B H 0.704998 0.388162 0.353925 0.084 Uiso 1 1 calc R U
C9 C 0.6514(4) 0.5326(5) 0.1641(4) 0.0681(15) Uani 1 1 d . .
H9A H 0.619116 0.605027 0.175563 0.102 Uiso 1 1 calc R U
H9B H 0.621902 0.505260 0.103277 0.102 Uiso 1 1 calc R U
H9C H 0.713550 0.556620 0.173833 0.102 Uiso 1 1 calc R U
C8 C 0.7004(4) 0.3172(5) 0.2079(5) 0.0792(18) Uani 1 1 d . .
H8A H 0.764580 0.337217 0.226949 0.119 Uiso 1 1 calc R U
H8B H 0.677727 0.297343 0.145276 0.119 Uiso 1 1 calc R U
H8C H 0.691696 0.244541 0.240907 0.119 Uiso 1 1 calc R U
C19 C 0.3368(3) 0.4026(4) 0.2097(3) 0.0438(10) Uani 1 1 d . .
C20 C 0.2661(3) 0.4695(5) 0.1483(3) 0.0520(11) Uani 1 1 d . .
H20 H 0.276249 0.517080 0.103512 0.062 Uiso 1 1 calc R U
C21 C 0.1793(3) 0.4648(6) 0.1541(4) 0.0653(14) Uani 1 1 d . .
H21 H 0.131099 0.509657 0.113025 0.078 Uiso 1 1 calc R U
C22 C 0.1646(4) 0.3948(6) 0.2198(4) 0.0689(16) Uani 1 1 d . .
H22 H 0.106465 0.392109 0.223389 0.083 Uiso 1 1 calc R U
C23 C 0.2355(4) 0.3284(6) 0.2805(4) 0.0768(17) Uani 1 1 d . .
H23 H 0.225231 0.280304 0.324941 0.092 Uiso 1 1 calc R U
C24 C 0.3215(4) 0.3327(6) 0.2757(4) 0.0680(15) Uani 1 1 d . .
H24 H 0.369573 0.288210 0.317294 0.082 Uiso 1 1 calc R U
I1 I 0.40753(3) 0.72162(3) 0.07159(3) 0.06426(12) Uani 1 1 d . .
N2 N 0.3895(2) 0.2011(4) 0.0869(2) 0.0460(9) Uani 1 1 d . .
N1 N 0.6506(2) 0.4278(3) 0.2242(3) 0.0513(10) Uani 1 1 d . .
Te1 Te 0.46788(2) 0.40716(3) 0.19571(2) 0.03652(9) Uani 1 1 d . .

loop_
_atom_site_aniso_label
_atom_site_aniso_U_11
_atom_site_aniso_U_22
_atom_site_aniso_U_33
_atom_site_aniso_U_23
_atom_site_aniso_U_13
_atom_site_aniso_U_12
C10 0.037(2) 0.039(2) 0.044(2) 0.0138(19) 0.0097(18) -0.0002(18)
C11 0.033(2) 0.042(2) 0.061(3) 0.006(2) 0.017(2) -0.0027(18)
C12 0.050(3) 0.042(3) 0.097(4) 0.015(3) 0.028(3) 0.002(2)
C13 0.058(3) 0.058(4) 0.102(5) 0.043(3) 0.017(3) 0.009(3)
C14 0.057(3) 0.079(4) 0.066(3) 0.040(3) 0.009(3) 0.002(3)
C15 0.051(3) 0.058(3) 0.052(3) 0.021(2) 0.010(2) -0.001(2)
C16 0.060(3) 0.043(3) 0.066(3) -0.004(2) 0.030(3) 0.000(2)
C18 0.051(3) 0.061(3) 0.082(4) -0.006(3) 0.024(3) -0.017(2)
C17 0.063(3) 0.099(5) 0.050(3) 0.004(3) 0.012(3) -0.014(3)
C1 0.060(3) 0.038(2) 0.040(2) 0.0006(19) 0.007(2) -0.001(2)
C6 0.080(4) 0.058(3) 0.060(3) -0.007(3) 0.019(3) 0.005(3)
C5 0.133(6) 0.062(4) 0.061(4) -0.011(3) 0.030(4) 0.007(4)
C4 0.145(7) 0.054(4) 0.050(3) -0.008(3) 0.000(4) -0.010(4)
C3 0.092(5) 0.056(3) 0.059(3) 0.005(3) -0.007(3) -0.024(3)
C2 0.064(3) 0.050(3) 0.053(3) 0.009(2) 0.000(2) -0.013(3)
C7 0.046(3) 0.070(4) 0.073(4) 0.022(3) -0.005(3) -0.012(3)
C9 0.055(3) 0.063(3) 0.083(4) 0.021(3) 0.022(3) -0.004(3)
C8 0.048(3) 0.069(4) 0.117(5) 0.022(4) 0.026(3) 0.006(3)
C19 0.044(2) 0.044(2) 0.046(2) -0.002(2) 0.020(2) -0.0001(19)
C20 0.044(3) 0.051(3) 0.059(3) -0.001(2) 0.015(2) -0.002(2)
C21 0.040(3) 0.071(4) 0.079(4) -0.016(3) 0.014(3) 0.004(2)
C22 0.054(3) 0.073(4) 0.093(4) -0.025(3) 0.042(3) -0.008(3)
C23 0.077(4) 0.083(4) 0.092(4) 0.009(3) 0.056(4) 0.001(3)
C24 0.063(3) 0.081(4) 0.069(3) 0.020(3) 0.035(3) 0.012(3)
I1 0.0688(2) 0.0570(2) 0.0797(3) 0.01505(17) 0.0421(2) 0.01681(17)
N2 0.0392(19) 0.050(2) 0.047(2) -0.0003(17) 0.0133(16) -0.0072(16)
N1 0.0375(19) 0.042(2) 0.067(3) 0.0132(18) 0.0096(18) -0.0022(16)
Te1 0.03529(15) 0.03486(15) 0.03613(15) 0.00522(11) 0.00870(11) -0.00040(11)

loop_
_atom_type_symbol
_atom_type_description
_atom_type_scat_dispersion_real
_atom_type_scat_dispersion_imag
_atom_type_scat_source
C C 0.0033 0.0016 'International Tables Vol C Tables 4.2.6.8 and 6.1.1.4'
H H 0.0000 0.0000 'International Tables Vol C Tables 4.2.6.8 and 6.1.1.4'
N N 0.0061 0.0033 'International Tables Vol C Tables 4.2.6.8 and 6.1.1.4'
Te Te -0.5308 1.6751 'International Tables Vol C Tables 4.2.6.8 and 6.1.1.4'
I I -0.4742 1.8119 'International Tables Vol C Tables 4.2.6.8 and 6.1.1.4'

loop_
_geom_angle_atom_site_label_1
_geom_angle_atom_site_label_2
_geom_angle_atom_site_label_3
_geom_angle
C11 C10 C15 121.2(4)
C11 C10 Te1 117.3(3)
C15 C10 Te1 121.4(3)
C10 C11 C12 118.1(5)
C10 C11 C16 121.1(4)
C12 C11 C16 120.7(5)
C13 C12 C11 120.5(5)
C13 C12 H12 119.8
C11 C12 H12 119.8
C14 C13 C12 120.5(5)
C14 C13 H13 119.7
C12 C13 H13 119.7
C13 C14 C15 120.2(5)
C13 C14 H14 119.9
C15 C14 H14 119.9
C14 C15 C10 119.4(5)
C14 C15 H15 120.3
C10 C15 H15 120.3
N2 C16 C11 110.2(4)
N2 C16 H16A 109.6
C11 C16 H16A 109.6
N2 C16 H16B 109.6
C11 C16 H16B 109.6
H16A C16 H16B 108.1
N2 C18 H18A 109.5
N2 C18 H18B 109.5
H18A C18 H18B 109.5
N2 C18 H18C 109.5
H18A C18 H18C 109.5
H18B C18 H18C 109.5
N2 C17 H17A 109.5
N2 C17 H17B 109.5
H17A C17 H17B 109.5
N2 C17 H17C 109.5
H17A C17 H17C 109.5
H17B C17 H17C 109.5
C6 C1 C2 120.9(5)
C6 C1 Te1 119.1(4)
C2 C1 Te1 120.0(4)
C1 C6 C5 119.5(6)
C1 C6 H6 120.2
C5 C6 H6 120.2
C4 C5 C6 119.7(7)
C4 C5 H5 120.1
C6 C5 H5 120.1
C5 C4 C3 121.6(6)
C5 C4 H4 119.2
C3 C4 H4 119.2
C4 C3 C2 120.0(6)
C4 C3 H3 120.0
C2 C3 H3 120.0
C1 C2 C3 118.3(6)
C1 C2 C7 123.0(5)
C3 C2 C7 118.4(5)
N1 C7 C2 113.2(4)
N1 C7 H7A 108.9
C2 C7 H7A 108.9
N1 C7 H7B 108.9
C2 C7 H7B 108.9
H7A C7 H7B 107.7
N1 C9 H9A 109.5
N1 C9 H9B 109.5
H9A C9 H9B 109.5
N1 C9 H9C 109.5
H9A C9 H9C 109.5
H9B C9 H9C 109.5
N1 C8 H8A 109.5
N1 C8 H8B 109.5
H8A C8 H8B 109.5
N1 C8 H8C 109.5
H8A C8 H8C 109.5
H8B C8 H8C 109.5
C24 C19 C20 120.3(4)
C24 C19 Te1 121.9(4)
C20 C19 Te1 117.8(3)
C19 C20 C21 119.0(5)
C19 C20 H20 120.5
C21 C20 H20 120.5
C22 C21 C20 120.4(5)
C22 C21 H21 119.8
C20 C21 H21 119.8
C21 C22 C23 120.0(5)
C21 C22 H22 120.0
C23 C22 H22 120.0
C22 C23 C24 120.2(5)
C22 C23 H23 119.9
C24 C23 H23 119.9
C19 C24 C23 120.1(5)
C19 C24 H24 119.9
C23 C24 H24 119.9
C18 N2 C17 111.2(4)
C18 N2 C16 111.4(4)
C17 N2 C16 110.9(4)
C7 N1 C9 112.6(4)
C7 N1 C8 110.2(4)
C9 N1 C8 110.0(4)
C10 Te1 C19 96.11(16)
C10 Te1 C1 94.74(17)
C19 Te1 C1 94.02(18)

loop_
_geom_bond_atom_site_label_1
_geom_bond_atom_site_label_2
_geom_bond_distance
C10 C11 1.386(6)
C10 C15 1.387(6)
C10 Te1 2.125(4)
C11 C12 1.398(6)
C11 C16 1.505(7)
C12 C13 1.375(8)
C12 H12 0.9300
C13 C14 1.372(9)
C13 H13 0.9300
C14 C15 1.375(7)
C14 H14 0.9300
C15 H15 0.9300
C16 N2 1.461(6)
C16 H16A 0.9700
C16 H16B 0.9700
C18 N2 1.456(6)
C18 H18A 0.9600
C18 H18B 0.9600
C18 H18C 0.9600
C17 N2 1.459(6)
C17 H17A 0.9600
C17 H17B 0.9600
C17 H17C 0.9600
C1 C6 1.373(7)
C1 C2 1.389(7)
C1 Te1 2.158(4)
C6 C5 1.387(8)
C6 H6 0.9300
C5 C4 1.349(10)
C5 H5 0.9300
C4 C3 1.368(10)
C4 H4 0.9300
C3 C2 1.391(8)
C3 H3 0.9300
C2 C7 1.513(8)
C7 N1 1.449(7)
C7 H7A 0.9700
C7 H7B 0.9700
C9 N1 1.458(6)
C9 H9A 0.9600
C9 H9B 0.9600
C9 H9C 0.9600
C8 N1 1.464(7)
C8 H8A 0.9600
C8 H8B 0.9600
C8 H8C 0.9600
C19 C24 1.372(6)
C19 C20 1.377(6)
C19 Te1 2.137(4)
C20 C21 1.392(6)
C20 H20 0.9300
C21 C22 1.365(8)
C21 H21 0.9300
C22 C23 1.371(8)
C22 H22 0.9300
C23 C24 1.373(7)
C23 H23 0.9300
C24 H24 0.9300

loop_
_geom_torsion_atom_site_label_1
_geom_torsion_atom_site_label_2
_geom_torsion_atom_site_label_3
_geom_torsion_atom_site_label_4
_geom_torsion
C15 C10 C11 C12 -0.4(6)
Te1 C10 C11 C12 175.0(3)
C15 C10 C11 C16 -179.1(4)
Te1 C10 C11 C16 -3.7(5)
C10 C11 C12 C13 -0.5(7)
C16 C11 C12 C13 178.2(4)
C11 C12 C13 C14 1.2(8)
C12 C13 C14 C15 -1.0(8)
C13 C14 C15 C10 0.0(8)
C11 C10 C15 C14 0.7(7)
Te1 C10 C15 C14 -174.6(4)
C10 C11 C16 N2 -42.3(6)
C12 C11 C16 N2 139.0(4)
C2 C1 C6 C5 -2.0(8)
Te1 C1 C6 C5 -180.0(4)
C1 C6 C5 C4 1.2(9)
C6 C5 C4 C3 0.9(10)
C5 C4 C3 C2 -2.1(10)
C6 C1 C2 C3 0.7(7)
Te1 C1 C2 C3 178.7(4)
C6 C1 C2 C7 174.8(5)
Te1 C1 C2 C7 -7.2(6)
C4 C3 C2 C1 1.3(8)
C4 C3 C2 C7 -173.1(5)
C1 C2 C7 N1 30.8(7)
C3 C2 C7 N1 -155.1(5)
C24 C19 C20 C21 -0.1(7)
Te1 C19 C20 C21 178.0(4)
C19 C20 C21 C22 -0.1(8)
C20 C21 C22 C23 -0.1(8)
C21 C22 C23 C24 0.4(9)
C20 C19 C24 C23 0.5(8)
Te1 C19 C24 C23 -177.6(5)
C22 C23 C24 C19 -0.6(9)
C11 C16 N2 C18 -75.2(5)
C11 C16 N2 C17 160.3(4)
C2 C7 N1 C9 77.3(5)
C2 C7 N1 C8 -159.6(4)
